data_7707326
loop_
_publ_author_name
'Ferrer, Montserrat'
'Guti\'errez, Albert'
'Mart\'inez, Manuel'
'Da Silva, Cristiana'
'Netto, Adelino V. G.'
'Rodr\'iguez, Laura'
'Romo-Islas, Guillermo'
'Pan, Fangfang'
'Rissanen, Kari'

_publ_section_title
;
 Base-assisted synthesis of 4-pyridinate gold(I) metallaligands: a study
 of their use in self-assembly reactions.
;
_journal_issue 23
_journal_name_full 'Dalton transactions (Cambridge, England : 2003)'
_journal_page_first 8154
_journal_page_last 8166
_journal_paper_doi 10.1039/d1dt00402f
_journal_volume 50
_journal_year 2021
_chemical_formula_moiety 'C36 H32 Au2 N2 P2'
_chemical_formula_sum 'C36 H32 Au2 N2 P2'
_chemical_formula_weight 948.51
_space_group_crystal_system monoclinic
_space_group_IT_number 15
_space_group_name_Hall '-C 2yc'
_space_group_name_H-M_alt 'C 1 2/c 1'
_atom_sites_solution_hydrogens geom
_atom_sites_solution_primary direct
_atom_sites_solution_secondary difmap
_audit_creation_date 2020-04-07
_audit_creation_method
;
Olex2 1.2
(compiled 2018.05.29 svn.r3508 for OlexSys, GUI svn.r5506)
;
_audit_update_record
;
2020-05-02 deposited with the CCDC.	2021-05-03 downloaded from the CCDC.
;
_cell_angle_alpha 90
_cell_angle_beta 104.6607(18)
_cell_angle_gamma 90
_cell_formula_units_Z 4
_cell_length_a 16.5827(3)
_cell_length_b 9.97851(17)
_cell_length_c 19.3563(3)
_cell_measurement_reflns_used 4472
_cell_measurement_temperature 123.00(10)
_cell_measurement_theta_max 76.1040
_cell_measurement_theta_min 4.7050
_cell_volume 3098.62(9)
_computing_cell_refinement
;
CrysAlisPro, Agilent Technologies,
Version 1.171.36.28 (release 01-02-2013 CrysAlis171 .NET)
(compiled Feb  1 2013,16:14:44)
;
_computing_data_collection
;
CrysAlisPro, Agilent Technologies,
Version 1.171.36.28 (release 01-02-2013 CrysAlis171 .NET)
(compiled Feb  1 2013,16:14:44)
;
_computing_data_reduction
;
CrysAlisPro, Agilent Technologies,
Version 1.171.36.28 (release 01-02-2013 CrysAlis171 .NET)
(compiled Feb  1 2013,16:14:44)
;
_computing_molecular_graphics 'Olex2 (Dolomanov et al., 2009)'
_computing_publication_material 'Olex2 (Dolomanov et al., 2009)'
_computing_structure_refinement 'ShelXL (Sheldrick, 2015)'
_computing_structure_solution 'ShelXT (Sheldrick, 2014)'
_diffrn_ambient_temperature 123.00(10)
_diffrn_measured_fraction_theta_full 1.000
_diffrn_measured_fraction_theta_max 0.999
_diffrn_measurement_device_type 'SuperNova, Dual, Cu at zero, Atlas'
_diffrn_measurement_method '\w scans'
_diffrn_radiation_type CuK\a
_diffrn_radiation_wavelength 1.54184
_diffrn_reflns_av_R_equivalents 0.0380
_diffrn_reflns_av_unetI/netI 0.0320
_diffrn_reflns_Laue_measured_fraction_full 1.000
_diffrn_reflns_Laue_measured_fraction_max 0.999
_diffrn_reflns_limit_h_max 19
_diffrn_reflns_limit_h_min -18
_diffrn_reflns_limit_k_max 8
_diffrn_reflns_limit_k_min -12
_diffrn_reflns_limit_l_max 18
_diffrn_reflns_limit_l_min -23
_diffrn_reflns_number 5383
_diffrn_reflns_point_group_measured_fraction_full 1.000
_diffrn_reflns_point_group_measured_fraction_max 0.999
_diffrn_reflns_theta_full 67.684
_diffrn_reflns_theta_max 67.987
_diffrn_reflns_theta_min 4.723
_diffrn_source 'SuperNova (cu) X-ray Source'
_exptl_absorpt_coefficient_mu 18.739
_exptl_absorpt_correction_T_max 0.524
_exptl_absorpt_correction_T_min 0.045
_exptl_absorpt_correction_type analytical
_exptl_absorpt_process_details
;
CrysAlisPro, Agilent Technologies,
Version 1.171.36.28 (release 01-02-2013 CrysAlis171 .NET)
(compiled Feb  1 2013,16:14:44)
Analytical numeric absorption correction using a multifaceted crystal
			model based on expressions derived by R.C. Clark & J.S. Reid.
(Clark, R. C. & Reid, J. S. (1995). Acta Cryst. A51, 887-897)
;
_exptl_crystal_colour colourless
_exptl_crystal_colour_primary colourless
_exptl_crystal_density_diffrn 2.033
_exptl_crystal_description plate
_exptl_crystal_F_000 1800
_exptl_crystal_size_max 0.4639
_exptl_crystal_size_mid 0.2693
_exptl_crystal_size_min 0.0402
_refine_diff_density_max 2.637
_refine_diff_density_min -3.751
_refine_diff_density_rms 0.276
_refine_ls_extinction_method none
_refine_ls_goodness_of_fit_ref 1.138
_refine_ls_hydrogen_treatment constr
_refine_ls_matrix_type full
_refine_ls_number_parameters 190
_refine_ls_number_reflns 2827
_refine_ls_number_restraints 0
_refine_ls_restrained_S_all 1.138
_refine_ls_R_factor_all 0.0384
_refine_ls_R_factor_gt 0.0376
_refine_ls_shift/su_max 0.001
_refine_ls_shift/su_mean 0.000
_refine_ls_structure_factor_coef Fsqd
_refine_ls_weighting_details 'w=1/[\s^2^(Fo^2^)+(0.0731P)^2^+9.2018P] where P=(Fo^2^+2Fc^2^)/3'
_refine_ls_weighting_scheme calc
_refine_ls_wR_factor_gt 0.1045
_refine_ls_wR_factor_ref 0.1052
_reflns_Friedel_coverage 0.000
_reflns_number_gt 2758
_reflns_number_total 2827
_reflns_threshold_expression 'I > 2\s(I)'
_cod_data_source_file d1dt00402f2.cif
_cod_data_source_block 2
_cod_depositor_comments 'Adding full bibliography for 7707324--7707327.cif.'
_cod_original_cell_volume 3098.62(10)
_cod_database_code 7707326
_shelx_shelxl_version_number 2018/1
_shelx_space_group_comment
;
The symmetry employed for this shelxl refinement is uniquely defined
by the following loop, which should always be used as a source of
symmetry information in preference to the above space-group names.
They are only intended as comments.
;
_shelx_estimated_absorpt_t_max 0.521
_shelx_estimated_absorpt_t_min 0.041
_olex2_refinement_description
;
1. Fixed Uiso
 At 1.2 times of:
  All C(H) groups, All C(H,H) groups
2.a Secondary CH2 refined with riding coordinates:
 C18(H18A,H18B)
2.b Aromatic/amide H refined with riding coordinates:
 C2(H2), C3(H3), C4(H4), C5(H5), C7(H7), C8(H8), C9(H9), C10(H10), C11(H11),
 C13(H13), C14(H14), C15(H15), C16(H16), C17(H17)
;
_olex2_submission_special_instructions 'No special instructions were received'

loop_
_space_group_symop_operation_xyz
'x, y, z'
'-x, y, -z+1/2'
'x+1/2, y+1/2, z'
'-x+1/2, y+1/2, -z+1/2'
'-x, -y, -z'
'x, -y, z-1/2'
'-x+1/2, -y+1/2, -z'
'x+1/2, -y+1/2, z-1/2'

loop_
_atom_site_label
_atom_site_type_symbol
_atom_site_fract_x
_atom_site_fract_y
_atom_site_fract_z
_atom_site_U_iso_or_equiv
_atom_site_adp_type
_atom_site_occupancy
_atom_site_site_symmetry_order
_atom_site_calc_flag
_atom_site_refinement_flags_posn
_atom_site_refinement_flags_adp
_atom_site_refinement_flags_occupancy
_atom_site_disorder_assembly
_atom_site_disorder_group
Au1 Au 0.00314(2) 0.72457(2) 0.16835(2) 0.01282(14) Uani 1 1 d . . . . .
P1 P 0.06813(8) 0.92911(13) 0.18874(6) 0.0123(3) Uani 1 1 d . . . . .
N1 N -0.1379(4) 0.2931(6) 0.1005(3) 0.0308(13) Uani 1 1 d . . . . .
C1 C -0.0563(3) 0.5436(5) 0.1404(3) 0.0157(10) Uani 1 1 d . . . . .
C2 C -0.0642(4) 0.4862(6) 0.0731(3) 0.0217(12) Uani 1 1 d . . . . .
H2 H -0.041566 0.530975 0.038945 0.026 Uiso 1 1 calc R . . . .
C3 C -0.1047(4) 0.3642(7) 0.0558(3) 0.0282(13) Uani 1 1 d . . . . .
H3 H -0.109267 0.329080 0.009339 0.034 Uiso 1 1 calc R . . . .
C4 C -0.1309(4) 0.3484(7) 0.1647(3) 0.0276(13) Uani 1 1 d . . . . .
H4 H -0.153995 0.301719 0.197882 0.033 Uiso 1 1 calc R . . . .
C5 C -0.0921(3) 0.4692(6) 0.1854(3) 0.0189(10) Uani 1 1 d . . . . .
H5 H -0.089796 0.502537 0.231829 0.023 Uiso 1 1 calc R . . . .
C6 C 0.0955(3) 0.9937(5) 0.1098(3) 0.0154(10) Uani 1 1 d . . . . .
C7 C 0.1565(4) 0.9278(7) 0.0855(3) 0.0203(11) Uani 1 1 d . . . . .
H7 H 0.184600 0.853035 0.111127 0.024 Uiso 1 1 calc R . . . .
C8 C 0.1771(4) 0.9710(7) 0.0231(3) 0.0261(12) Uani 1 1 d . . . . .
H8 H 0.218493 0.924826 0.006342 0.031 Uiso 1 1 calc R . . . .
C9 C 0.1369(4) 1.0815(7) -0.0143(3) 0.0245(13) Uani 1 1 d . . . . .
H9 H 0.151386 1.111773 -0.056145 0.029 Uiso 1 1 calc R . . . .
C10 C 0.0753(4) 1.1471(6) 0.0101(3) 0.0226(12) Uani 1 1 d . . . . .
H10 H 0.047285 1.222129 -0.015353 0.027 Uiso 1 1 calc R . . . .
C11 C 0.0546(4) 1.1028(6) 0.0716(3) 0.0192(11) Uani 1 1 d . . . . .
H11 H 0.012169 1.147554 0.087733 0.023 Uiso 1 1 calc R . . . .
C12 C 0.1655(3) 0.9284(6) 0.2582(3) 0.0136(10) Uani 1 1 d . . . . .
C13 C 0.2175(3) 1.0412(6) 0.2694(3) 0.0204(11) Uani 1 1 d . . . . .
H13 H 0.202709 1.118752 0.240479 0.025 Uiso 1 1 calc R . . . .
C14 C 0.2911(4) 1.0382(7) 0.3235(3) 0.0257(12) Uani 1 1 d . . . . .
H14 H 0.326641 1.114352 0.331370 0.031 Uiso 1 1 calc R . . . .
C15 C 0.3130(4) 0.9264(7) 0.3657(3) 0.0255(12) Uani 1 1 d . . . . .
H15 H 0.363228 0.925831 0.402654 0.031 Uiso 1 1 calc R . . . .
C16 C 0.2619(4) 0.8152(7) 0.3544(3) 0.0216(11) Uani 1 1 d . . . . .
H16 H 0.277275 0.737756 0.383257 0.026 Uiso 1 1 calc R . . . .
C17 C 0.1880(3) 0.8160(6) 0.3008(3) 0.0168(10) Uani 1 1 d . . . . .
H17 H 0.152816 0.739339 0.293367 0.020 Uiso 1 1 calc R . . . .
C18 C 0.0060(3) 1.0654(6) 0.2121(3) 0.0145(10) Uani 1 1 d . . . . .
H18A H 0.032368 1.151323 0.204675 0.017 Uiso 1 1 calc R . . . .
H18B H -0.049848 1.063129 0.178250 0.017 Uiso 1 1 calc R . . . .

loop_
_atom_site_aniso_label
_atom_site_aniso_U_11
_atom_site_aniso_U_22
_atom_site_aniso_U_33
_atom_site_aniso_U_23
_atom_site_aniso_U_13
_atom_site_aniso_U_12
Au1 0.01361(19) 0.0122(2) 0.01143(18) 0.00029(6) 0.00083(11) -0.00111(6)
P1 0.0137(6) 0.0107(6) 0.0114(5) 0.0007(5) 0.0013(4) -0.0006(5)
N1 0.028(3) 0.017(3) 0.040(3) -0.003(2) -0.005(2) -0.001(2)
C1 0.014(2) 0.010(2) 0.020(2) -0.001(2) -0.0032(19) 0.0005(19)
C2 0.023(3) 0.023(3) 0.018(2) -0.002(2) 0.005(2) -0.001(2)
C3 0.037(3) 0.021(3) 0.023(3) -0.006(2) -0.001(2) 0.003(3)
C4 0.029(3) 0.018(3) 0.032(3) 0.008(2) 0.001(2) -0.003(3)
C5 0.019(2) 0.018(3) 0.017(2) 0.000(2) 0.0002(19) -0.001(2)
C6 0.016(2) 0.014(3) 0.016(2) 0.0005(19) 0.0020(18) -0.004(2)
C7 0.019(3) 0.022(3) 0.019(2) 0.000(2) 0.004(2) 0.001(2)
C8 0.026(3) 0.033(3) 0.020(3) -0.005(3) 0.008(2) 0.001(3)
C9 0.029(3) 0.034(3) 0.012(2) 0.002(2) 0.008(2) -0.012(3)
C10 0.024(3) 0.021(3) 0.018(2) 0.003(2) -0.004(2) -0.004(2)
C11 0.023(3) 0.020(3) 0.012(2) -0.002(2) 0.0009(19) -0.002(2)
C12 0.013(2) 0.015(3) 0.012(2) -0.001(2) 0.0034(18) 0.002(2)
C13 0.021(3) 0.021(3) 0.017(2) -0.003(2) 0.000(2) -0.002(2)
C14 0.021(3) 0.024(3) 0.028(3) -0.008(2) 0.001(2) -0.004(2)
C15 0.018(3) 0.036(3) 0.019(2) -0.006(3) -0.003(2) 0.003(3)
C16 0.020(3) 0.024(3) 0.019(2) 0.004(2) 0.001(2) 0.007(2)
C17 0.020(3) 0.013(3) 0.020(2) 0.001(2) 0.008(2) 0.003(2)
C18 0.014(2) 0.012(3) 0.017(2) 0.000(2) 0.0040(18) 0.0016(19)

loop_
_atom_type_symbol
_atom_type_description
_atom_type_scat_dispersion_real
_atom_type_scat_dispersion_imag
_atom_type_scat_source
C C 0.0181 0.0091 'International Tables Vol C Tables 4.2.6.8 and 6.1.1.4'
H H 0.0000 0.0000 'International Tables Vol C Tables 4.2.6.8 and 6.1.1.4'
Au Au -4.4197 7.2980 'International Tables Vol C Tables 4.2.6.8 and 6.1.1.4'
N N 0.0311 0.0180 'International Tables Vol C Tables 4.2.6.8 and 6.1.1.4'
P P 0.2955 0.4335 'International Tables Vol C Tables 4.2.6.8 and 6.1.1.4'

loop_
_geom_angle_atom_site_label_1
_geom_angle_atom_site_label_2
_geom_angle_atom_site_label_3
_geom_angle
_geom_angle_site_symmetry_1
_geom_angle_site_symmetry_3
_geom_angle_publ_flag
P1 Au1 Au1 87.78(3) . 2 ?
C1 Au1 Au1 97.30(15) . 2 ?
C1 Au1 P1 174.84(15) . . ?
C6 P1 Au1 112.13(17) . . ?
C6 P1 C12 105.0(2) . . ?
C6 P1 C18 102.8(2) . . ?
C12 P1 Au1 114.44(19) . . ?
C12 P1 C18 105.6(2) . . ?
C18 P1 Au1 115.70(18) . . ?
C4 N1 C3 115.3(6) . . ?
C2 C1 Au1 121.9(4) . . ?
C5 C1 Au1 123.7(4) . . ?
C5 C1 C2 114.4(5) . . ?
C1 C2 H2 119.7 . . ?
C3 C2 C1 120.6(6) . . ?
C3 C2 H2 119.7 . . ?
N1 C3 C2 124.1(6) . . ?
N1 C3 H3 117.9 . . ?
C2 C3 H3 117.9 . . ?
N1 C4 H4 118.1 . . ?
N1 C4 C5 123.8(6) . . ?
C5 C4 H4 118.1 . . ?
C1 C5 H5 119.1 . . ?
C4 C5 C1 121.8(5) . . ?
C4 C5 H5 119.1 . . ?
C7 C6 P1 118.4(4) . . ?
C7 C6 C11 119.4(5) . . ?
C11 C6 P1 122.1(4) . . ?
C6 C7 H7 119.9 . . ?
C6 C7 C8 120.2(6) . . ?
C8 C7 H7 119.9 . . ?
C7 C8 H8 119.9 . . ?
C9 C8 C7 120.2(6) . . ?
C9 C8 H8 119.9 . . ?
C8 C9 H9 120.3 . . ?
C8 C9 C10 119.4(5) . . ?
C10 C9 H9 120.3 . . ?
C9 C10 H10 119.9 . . ?
C11 C10 C9 120.1(6) . . ?
C11 C10 H10 119.9 . . ?
C6 C11 C10 120.6(5) . . ?
C6 C11 H11 119.7 . . ?
C10 C11 H11 119.7 . . ?
C13 C12 P1 120.5(4) . . ?
C17 C12 P1 119.7(4) . . ?
C17 C12 C13 119.8(5) . . ?
C12 C13 H13 120.4 . . ?
C14 C13 C12 119.1(6) . . ?
C14 C13 H13 120.4 . . ?
C13 C14 H14 119.6 . . ?
C15 C14 C13 120.9(6) . . ?
C15 C14 H14 119.6 . . ?
C14 C15 H15 120.1 . . ?
C14 C15 C16 119.9(5) . . ?
C16 C15 H15 120.1 . . ?
C15 C16 H16 119.9 . . ?
C15 C16 C17 120.3(6) . . ?
C17 C16 H16 119.9 . . ?
C12 C17 C16 120.1(6) . . ?
C12 C17 H17 120.0 . . ?
C16 C17 H17 120.0 . . ?
P1 C18 H18A 108.0 . . ?
P1 C18 H18B 108.0 . . ?
C18 C18 P1 117.1(3) 2 . ?
C18 C18 H18A 108.0 2 . ?
C18 C18 H18B 108.0 2 . ?
H18A C18 H18B 107.3 . . ?

loop_
_geom_bond_atom_site_label_1
_geom_bond_atom_site_label_2
_geom_bond_distance
_geom_bond_site_symmetry_2
_geom_bond_publ_flag
Au1 Au1 3.1887(4) 2 ?
Au1 P1 2.2951(13) . ?
Au1 C1 2.063(5) . ?
P1 C6 1.819(5) . ?
P1 C12 1.822(5) . ?
P1 C18 1.831(5) . ?
N1 C3 1.339(10) . ?
N1 C4 1.338(9) . ?
C1 C2 1.397(8) . ?
C1 C5 1.387(8) . ?
C2 H2 0.9500 . ?
C2 C3 1.391(9) . ?
C3 H3 0.9500 . ?
C4 H4 0.9500 . ?
C4 C5 1.377(9) . ?
C5 H5 0.9500 . ?
C6 C7 1.385(8) . ?
C6 C11 1.392(8) . ?
C7 H7 0.9500 . ?
C7 C8 1.403(8) . ?
C8 H8 0.9500 . ?
C8 C9 1.392(10) . ?
C9 H9 0.9500 . ?
C9 C10 1.393(9) . ?
C10 H10 0.9500 . ?
C10 C11 1.392(8) . ?
C11 H11 0.9500 . ?
C12 C13 1.400(8) . ?
C12 C17 1.386(8) . ?
C13 H13 0.9500 . ?
C13 C14 1.393(8) . ?
C14 H14 0.9500 . ?
C14 C15 1.376(10) . ?
C15 H15 0.9500 . ?
C15 C16 1.380(10) . ?
C16 H16 0.9500 . ?
C16 C17 1.391(8) . ?
C17 H17 0.9500 . ?
C18 C18 1.527(9) 2 ?
C18 H18A 0.9900 . ?
C18 H18B 0.9900 . ?

loop_
_geom_torsion_atom_site_label_1
_geom_torsion_atom_site_label_2
_geom_torsion_atom_site_label_3
_geom_torsion_atom_site_label_4
_geom_torsion
_geom_torsion_site_symmetry_1
_geom_torsion_site_symmetry_2
_geom_torsion_site_symmetry_3
_geom_torsion_site_symmetry_4
_geom_torsion_publ_flag
Au1 P1 C6 C7 -67.7(5) . . . . ?
Au1 P1 C6 C11 109.3(4) . . . . ?
Au1 P1 C12 C13 171.1(4) . . . . ?
Au1 P1 C12 C17 -9.6(5) . . . . ?
Au1 P1 C18 C18 75.5(5) . . . 2 ?
Au1 C1 C2 C3 -179.9(4) . . . . ?
Au1 C1 C5 C4 -179.7(4) . . . . ?
P1 C6 C7 C8 177.4(5) . . . . ?
P1 C6 C11 C10 -177.9(4) . . . . ?
P1 C12 C13 C14 179.2(4) . . . . ?
P1 C12 C17 C16 -179.4(4) . . . . ?
N1 C4 C5 C1 -0.3(10) . . . . ?
C1 C2 C3 N1 -0.7(10) . . . . ?
C2 C1 C5 C4 0.7(8) . . . . ?
C3 N1 C4 C5 -0.6(9) . . . . ?
C4 N1 C3 C2 1.1(9) . . . . ?
C5 C1 C2 C3 -0.3(8) . . . . ?
C6 P1 C12 C13 47.7(5) . . . . ?
C6 P1 C12 C17 -133.0(4) . . . . ?
C6 P1 C18 C18 -162.0(4) . . . 2 ?
C6 C7 C8 C9 0.7(9) . . . . ?
C7 C6 C11 C10 -0.9(8) . . . . ?
C7 C8 C9 C10 -1.1(9) . . . . ?
C8 C9 C10 C11 0.4(9) . . . . ?
C9 C10 C11 C6 0.5(9) . . . . ?
C11 C6 C7 C8 0.2(8) . . . . ?
C12 P1 C6 C7 57.1(5) . . . . ?
C12 P1 C6 C11 -125.8(5) . . . . ?
C12 P1 C18 C18 -52.2(5) . . . 2 ?
C12 C13 C14 C15 -0.1(9) . . . . ?
C13 C12 C17 C16 -0.1(8) . . . . ?
C13 C14 C15 C16 0.4(9) . . . . ?
C14 C15 C16 C17 -0.5(9) . . . . ?
C15 C16 C17 C12 0.4(8) . . . . ?
C17 C12 C13 C14 -0.1(8) . . . . ?
C18 P1 C6 C7 167.4(4) . . . . ?
C18 P1 C6 C11 -15.6(5) . . . . ?
C18 P1 C12 C13 -60.5(5) . . . . ?
C18 P1 C12 C17 118.9(4) . . . . ?
